data_7159502
loop_
_publ_author_name
'Radzhabov, Amirbek D.'
'Soldatova, Natalia S.'
'Ivanov, Daniil M.'
'Yusubov, Mekhman S.'
'Kukushkin, Vadim Yu'
'Postnikov, Pavel S.'

_publ_section_title
;
 Metal-free and atom-efficient protocol for diarylation of selenocyanate
 by diaryliodonium salts.
;
_journal_issue 33
_journal_name_full 'Organic &amp; biomolecular chemistry'
_journal_page_first 6743
_journal_page_last 6749
_journal_paper_doi 10.1039/d3ob00833a
_journal_volume 21
_journal_year 2023
_chemical_formula_moiety 'C16 H15 N O3 Se'
_chemical_formula_sum 'C16 H15 N O3 Se'
_chemical_formula_weight 348.25
_space_group_crystal_system monoclinic
_space_group_IT_number 14
_space_group_name_Hall '-P 2ybc'
_space_group_name_H-M_alt 'P 1 21/c 1'
_atom_sites_solution_hydrogens geom
_atom_sites_solution_primary dual
_audit_creation_date 2023-01-20
_audit_creation_method
;
Olex2 1.3
(compiled 2020.07.31 svn.rc2a77460 for OlexSys, GUI svn.r6145)
;
_audit_update_record
;
2023-03-20 deposited with the CCDC.	2023-07-31 downloaded from the CCDC.
;
_cell_angle_alpha 90
_cell_angle_beta 104.016(8)
_cell_angle_gamma 90
_cell_formula_units_Z 4
_cell_length_a 14.6406(9)
_cell_length_b 4.3593(3)
_cell_length_c 23.6861(19)
_cell_measurement_reflns_used 2339
_cell_measurement_temperature 100(2)
_cell_measurement_theta_max 64.2630
_cell_measurement_theta_min 3.0980
_cell_volume 1466.71(19)
_computing_cell_refinement 'CrysAlisPro 1.171.41.118a (Rigaku OD, 2021)'
_computing_data_collection 'CrysAlisPro 1.171.41.118a (Rigaku OD, 2021)'
_computing_data_reduction 'CrysAlisPro 1.171.41.118a (Rigaku OD, 2021)'
_computing_molecular_graphics 'Olex2 1.3 (Dolomanov et al., 2009)'
_computing_publication_material 'Olex2 1.3 (Dolomanov et al., 2009)'
_computing_structure_refinement 'SHELXL 2014/7 (Sheldrick, 2015)'
_computing_structure_solution 'SHELXT 2018/2 (Sheldrick, 2018)'
_diffrn_ambient_environment N~2~
_diffrn_ambient_temperature 100(2)
_diffrn_detector 'Hybrid Pixel Array Detector'
_diffrn_detector_area_resol_mean 10.0000
_diffrn_detector_type HyPix
_diffrn_measured_fraction_theta_full 0.995
_diffrn_measured_fraction_theta_max 0.995
_diffrn_measurement_details
;
List of Runs (angles in degrees, time in seconds):

  # Type    Start    End  Width  t~exp~   \w     \q     \k     \f   Frames
#--------------------------------------------------------------------------
  1  \w    -26.00   2.00   0.50    0.05    --  -47.35  18.00  19.00   56
  2  \w   -112.00 -41.00   0.50    0.05    --  -47.35 -18.00-148.00  142
  3  \w    -26.00  26.00   0.50    0.05    --   47.35 -18.00-148.00  104
  4  \w     36.00 122.00   0.50    0.05    --   47.35  18.00  19.00  172
  5  \w   -170.00-116.00   0.50    0.05    -- -106.00 -18.00-148.00  108
  6  \w    102.00 127.00   0.50    0.05    --  113.25  18.00  19.00   50
  7  \w    -20.00  41.00   0.50    0.05    --   47.35 -37.00  60.00  122
  8  \w    -93.00 -67.00   0.50    0.05    -- -106.00 125.00  90.00   52
  9  \w    -64.00 -33.00   0.50    0.05    -- -106.00  61.00 120.00   62
 10  \w   -112.00 -86.00   0.50    0.05    -- -106.00 125.00  60.00   52
 11  \w    -66.00 -34.00   0.50    0.05    -- -106.00  61.00 -60.00   64
 12  \w    -60.00 -35.00   0.50    0.05    -- -106.00 125.00  90.00   50
 13  \w    -60.00 -34.00   0.50    0.05    -- -106.00  61.00-180.00   52
 14  \w    -70.00 -45.00   0.50    0.05    -- -106.00  61.00 -30.00   50
 15  \w    -64.00 -34.00   0.50    0.05    -- -106.00  61.00  90.00   60
 16  \w    -72.00 -40.00   0.50    0.05    -- -106.00 125.00  60.00   64
 17  \w    126.00 177.00   0.50    0.05    --  113.25  45.00 -60.00  102
 18  \w     73.00 106.00   0.50    0.05    --  113.25 -94.00 120.00   66
 19  \w    106.00 168.00   0.50    0.05    --  113.25  30.00  60.00  124
 20  \w    126.00 176.00   0.50    0.05    --  113.25  45.00 -30.00  100
 21  \w     42.00  67.00   0.50    0.05    --  113.25 -61.00   0.00   50
 22  \w     60.00  86.00   0.50    0.05    --  113.25-125.00  90.00   52
 23  \w     42.00  67.00   0.50    0.05    --  113.25 -61.00 120.00   50
 24  \w     44.00 104.00   0.50    0.05    --  113.25 -77.00 120.00  120
 25  \w    100.00 170.00   0.50    0.05    --  113.25  15.00 -60.00  140
 26  \w     42.00  67.00   0.50    0.05    --  113.25 -61.00 150.00   50
 27  \w    -82.00 -31.00   0.50    0.05    --  -47.35 108.00-177.00  102
 28  \w    -15.00  21.00   0.50    0.05    --   18.00  99.00-135.08   72
 29  \w    -14.00  11.00   0.50    0.05    --   18.00  96.00 142.74   50
 30  \w    -11.00  14.00   0.50    0.05    --   22.00  99.00  40.69   50
 31  \w     -9.00  17.00   0.50    0.05    --   22.00  97.00 -33.08   52
 32  \w     17.00  42.00   0.50    0.05    --   46.00  90.00  99.25   50
 33  \w     17.00  42.00   0.50    0.05    --   46.00  90.00 157.95   50
 34  \w     26.00  52.00   0.50    0.05    --   47.35  77.00 -60.00   52
 35  \w     43.00  89.00   0.50    0.05    --   47.35  19.00  90.00   92
 36  \w     25.00  51.00   0.50    0.05    --   47.35  77.00   0.00   52
 37  \w     56.00  95.00   0.50    0.05    --   47.35-125.00  90.00   78
 38  \w     25.00  52.00   0.50    0.05    --   47.35-125.00  90.00   54
 39  \w     28.00  54.00   0.50    0.05    --   50.00  76.00 139.87   52
 40  \w     30.00  67.00   0.50    0.05    --   50.00  75.00-136.35   74
 41  \w     55.00  81.00   0.50    0.05    --   50.00  76.00 139.87   52
 42  \w     32.00  64.00   0.50    0.05    --   54.00  77.00  75.71   64
 43  \w     99.00 125.00   0.50    0.05    --   54.00  77.00  75.71   52
 44  \w    -72.00 -36.00   0.50    0.05    --  -58.00 -74.00 165.36   72
 45  \w    -63.00 -38.00   0.50    0.05    --  -58.00 -74.00  35.11   50
 46  \w     35.00  61.00   0.50    0.05    --   58.00  77.00  35.63   52
 47  \w     35.00  65.00   0.50    0.05    --   58.00  77.00-119.58   60
 48  \w   -135.00 -99.00   0.50    0.05    --  -62.00 -74.00-168.16   72
 49  \w    -65.00 -40.00   0.50    0.05    --  -62.00 -74.00-168.16   50
 50  \w     41.00  66.00   0.50    0.05    --   62.00  74.00 -93.91   50
 51  \w    -72.00 -46.00   0.50    0.05    --  -66.00 -69.00  -9.73   52
 52  \w    -80.00 -54.00   0.50    0.05    --  -66.00 -60.00 132.24   52
 53  \w    -70.00 -44.00   0.50    0.05    --  -66.00 -74.00 -48.58   52
 54  \w    -74.00 -48.00   0.50    0.05    --  -66.00 -65.00  -4.05   52
 55  \w    -75.00 -49.00   0.50    0.05    --  -66.00 -65.00  13.81   52
 56  \w    -77.00 -51.00   0.50    0.05    --  -70.00 -67.00-172.57   52
 57  \w     47.00  73.00   0.50    0.05    --   70.00  77.00 -32.54   52
 58  \w     50.00  76.00   0.50    0.05    --   70.00  74.00  14.57   52
 59  \w     49.00  75.00   0.50    0.05    --   70.00  76.00 -90.33   52
 60  \w    -85.00 -59.00   0.50    0.05    --  -74.00 -63.00  -1.72   52
 61  \w    -83.00 -57.00   0.50    0.05    --  -74.00 -63.00 114.20   52
 62  \w    -84.00 -58.00   0.50    0.05    --  -74.00 -59.00  41.10   52
 63  \w    -88.00 -62.00   0.50    0.05    --  -78.00 -60.00  11.10   52
 64  \w    -87.00 -61.00   0.50    0.05    --  -78.00 -63.00-176.70   52
 65  \w    -86.00 -61.00   0.50    0.05    --  -78.00 -61.00 169.41   50
 66  \w    -91.00 -64.00   0.50    0.05    --  -78.00 -52.00  79.61   54
 67  \w    -83.00 -57.00   0.50    0.05    --  -78.00 -75.00 -84.16   52
 68  \w    -81.00 -56.00   0.50    0.05    --  -78.00 -74.00 -19.02   50
 69  \w    -93.00 -67.00   0.50    0.05    --  -82.00 -56.00 153.60   52
 70  \w    -94.00 -68.00   0.50    0.05    --  -82.00 -57.00  35.70   52
 71  \w    -85.00 -60.00   0.50    0.05    --  -82.00 -74.00-131.31   50
 72  \w    -89.00 -64.00   0.50    0.05    --  -82.00 -64.00   1.03   50
 73  \w    -91.00 -66.00   0.50    0.05    --  -82.00 -59.00  22.32   50
 74  \w    -88.00 -62.00   0.50    0.05    --  -82.00 -71.00  -3.00   52
 75  \w    -89.00 -63.00   0.50    0.05    --  -82.00 -69.00 -59.82   52
 76  \w    -85.00 -59.00   0.50    0.05    --  -82.00 -77.00-130.92   52
 77  \w    -93.00 -68.00   0.50    0.05    --  -82.00 -54.00  56.98   50
 78  \w    -86.00 -60.00   0.50    0.05    --  -82.00 -77.00 103.16   52
 79  \w    -96.00 -70.00   0.50    0.05    --  -86.00 -62.00  15.17   52
 80  \w    -97.00 -71.00   0.50    0.05    --  -86.00 -60.00 179.93   52
 81  \w    -94.00 -69.00   0.50    0.05    --  -90.00 -73.00-132.61   50
 82  \w   -100.00 -74.00   0.50    0.05    --  -90.00 -59.00  33.93   52
 83  \w   -102.00 -76.00   0.50    0.05    --  -90.00 -55.00 -83.25   52
 84  \w   -101.00 -76.00   0.50    0.05    --  -90.00 -53.00-113.35   50
 85  \w    -94.00 -68.00   0.50    0.05    --  -90.00 -74.00-140.39   52
 86  \w   -107.00 -82.00   0.50    0.05    --  -98.00 -64.00 164.41   50
 87  \w   -165.00-136.00   0.50    0.05    --  -98.00 -64.00 164.41   58
 88  \w   -101.00 -75.00   0.50    0.05    --  -98.00 -77.00-138.52   52
 89  \w   -109.00 -84.00   0.50    0.05    --  -98.00 -51.00  74.52   50
 90  \w   -149.00-123.00   0.50    0.05    --  -98.00 -51.00  74.52   52
 91  \w   -108.00 -82.00   0.50    0.05    --  -98.00 -60.00 -82.02   52
 92  \w   -106.00 -80.00   0.50    0.05    -- -102.00 -75.00-155.10   52
 93  \w   -170.00-130.00   0.50    0.05    -- -102.00 -75.00-155.10   80
 94  \w   -130.00 -89.00   0.50    0.05    -- -102.00 -54.00 146.95   82
 95  \w   -162.00-137.00   0.50    0.05    -- -102.00 -54.00 146.95   50
 96  \w   -176.00-139.00   0.50    0.05    -- -106.00 -54.00 138.32   74
 97  \w   -176.00-150.00   0.50    0.05    -- -106.00 -61.00 174.35   52
 98  \w   -140.00-115.00   0.50    0.05    -- -106.00 -82.00  22.14   50
;
_diffrn_measurement_device 'four-circle diffractometer'
_diffrn_measurement_device_type 'XtaLAB Synergy, Single source at home/near, HyPix'
_diffrn_measurement_method '\w scans'
_diffrn_orient_matrix_type 'CrysAlisPro convention (1999,Acta A55,543-557)'
_diffrn_orient_matrix_UB_11 0.0603256000
_diffrn_orient_matrix_UB_12 0.0363162000
_diffrn_orient_matrix_UB_13 -0.0445705000
_diffrn_orient_matrix_UB_21 0.0891403000
_diffrn_orient_matrix_UB_22 -0.0768545000
_diffrn_orient_matrix_UB_23 0.0476622000
_diffrn_orient_matrix_UB_31 -0.0135377000
_diffrn_orient_matrix_UB_32 -0.3429021000
_diffrn_orient_matrix_UB_33 -0.0154411000
_diffrn_radiation_monochromator mirror
_diffrn_radiation_probe x-ray
_diffrn_radiation_type 'Cu K\a'
_diffrn_radiation_wavelength 1.54184
_diffrn_reflns_av_R_equivalents 0.1605
_diffrn_reflns_av_unetI/netI 0.0788
_diffrn_reflns_Laue_measured_fraction_full 0.995
_diffrn_reflns_Laue_measured_fraction_max 0.995
_diffrn_reflns_limit_h_max 17
_diffrn_reflns_limit_h_min -17
_diffrn_reflns_limit_k_max 4
_diffrn_reflns_limit_k_min -5
_diffrn_reflns_limit_l_max 28
_diffrn_reflns_limit_l_min -28
_diffrn_reflns_number 25265
_diffrn_reflns_point_group_measured_fraction_full 0.995
_diffrn_reflns_point_group_measured_fraction_max 0.995
_diffrn_reflns_theta_full 67.490
_diffrn_reflns_theta_max 67.490
_diffrn_reflns_theta_min 3.111
_diffrn_source 'micro-focus sealed X-ray tube'
_diffrn_source_type 'PhotonJet (Cu) X-ray Source'
_exptl_absorpt_coefficient_mu 3.554
_exptl_absorpt_correction_T_max 1.00000
_exptl_absorpt_correction_T_min 0.53146
_exptl_absorpt_correction_type multi-scan
_exptl_absorpt_process_details
;
CrysAlisPro 1.171.41.118a (Rigaku Oxford Diffraction, 2021)
Empirical absorption correction using spherical harmonics,
implemented in SCALE3 ABSPACK scaling algorithm.
;
_exptl_crystal_colour colourless
_exptl_crystal_colour_primary colourless
_exptl_crystal_density_diffrn 1.577
_exptl_crystal_description prism
_exptl_crystal_F_000 704
_exptl_crystal_size_max 0.21
_exptl_crystal_size_mid 0.18
_exptl_crystal_size_min 0.15
_refine_diff_density_max 2.124
_refine_diff_density_min -0.919
_refine_diff_density_rms 0.175
_refine_ls_extinction_method none
_refine_ls_goodness_of_fit_ref 1.076
_refine_ls_hydrogen_treatment constr
_refine_ls_matrix_type full
_refine_ls_number_parameters 193
_refine_ls_number_reflns 2641
_refine_ls_number_restraints 0
_refine_ls_restrained_S_all 1.076
_refine_ls_R_factor_all 0.0925
_refine_ls_R_factor_gt 0.0709
_refine_ls_shift/su_max 0.001
_refine_ls_shift/su_mean 0.000
_refine_ls_structure_factor_coef Fsqd
_refine_ls_weighting_details 'w=1/[\s^2^(Fo^2^)+(0.0892P)^2^+5.6094P] where P=(Fo^2^+2Fc^2^)/3'
_refine_ls_weighting_scheme calc
_refine_ls_wR_factor_gt 0.1714
_refine_ls_wR_factor_ref 0.1883
_reflns_Friedel_coverage 0.000
_reflns_number_gt 1981
_reflns_number_total 2641
_reflns_threshold_expression 'I > 2\s(I)'
_cod_data_source_file d3ob00833a2.cif
_cod_data_source_block 2i
_cod_depositor_comments 'Adding full bibliography for 7159500--7159502.cif.'
_cod_database_code 7159502
_shelx_shelxl_version_number 2014/7
_chemical_oxdiff_formula 'C16 H15 N O3 Se '
_shelx_space_group_comment
;
The symmetry employed for this shelxl refinement is uniquely defined
by the following loop, which should always be used as a source of
symmetry information in preference to the above space-group names.
They are only intended as comments.
;
_shelx_estimated_absorpt_t_max 0.618
_shelx_estimated_absorpt_t_min 0.522
_reflns_odcompleteness_completeness 99.49
_reflns_odcompleteness_iscentric 1
_reflns_odcompleteness_theta 72.42
_olex2_refinement_description
;
1. Fixed Uiso
 At 1.2 times of:
  All C(H) groups
 At 1.5 times of:
  All C(H,H,H) groups
2.a Aromatic/amide H refined with riding coordinates:
 C11(H11), C2(H2), C6(H6), C3(H3), C9(H9), C5(H5)
2.b Idealised Me refined as rotating group:
 C13(H13A,H13B,H13C), C15(H15A,H15B,H15C), C14(H14A,H14B,H14C)
;
_olex2_submission_special_instructions 'No special instructions were received'
_oxdiff_exptl_absorpt_empirical_details
;
Empirical correction (ABSPACK) includes:
- Absorption correction using spherical harmonics
- Frame scaling
;
_oxdiff_exptl_absorpt_empirical_full_max 2.504
_oxdiff_exptl_absorpt_empirical_full_min 0.416

loop_
_space_group_symop_operation_xyz
'x, y, z'
'-x, y+1/2, -z+1/2'
'-x, -y, -z'
'x, -y-1/2, z-1/2'

loop_
_atom_site_label
_atom_site_type_symbol
_atom_site_fract_x
_atom_site_fract_y
_atom_site_fract_z
_atom_site_U_iso_or_equiv
_atom_site_adp_type
_atom_site_occupancy
_atom_site_site_symmetry_order
_atom_site_calc_flag
_atom_site_refinement_flags_posn
_atom_site_refinement_flags_adp
_atom_site_refinement_flags_occupancy
_atom_site_disorder_assembly
_atom_site_disorder_group
Se1 Se 0.65577(5) 0.04062(16) 0.71986(3) 0.0283(3) Uani 1 1 d . . . . .
O1 O 0.6866(3) -0.0324(10) 0.59994(19) 0.0290(10) Uani 1 1 d . . . . .
O3 O 0.8100(3) 0.4681(10) 0.7769(2) 0.0306(10) Uani 1 1 d . . . . .
O2 O 0.9648(3) 0.6064(11) 0.6247(2) 0.0343(11) Uani 1 1 d . . . . .
N1 N 0.2098(4) 0.6522(16) 0.5537(3) 0.0417(15) Uani 1 1 d . . . . .
C12 C 0.8175(4) 0.4129(14) 0.7218(3) 0.0256(14) Uani 1 1 d . . . . .
C7 C 0.7501(4) 0.2267(15) 0.6871(3) 0.0268(14) Uani 1 1 d . . . . .
C11 C 0.8899(4) 0.5386(14) 0.6989(3) 0.0269(14) Uani 1 1 d . . . . .
H11 H 0.9434 0.6847 0.7255 0.032 Uiso 1 1 calc R U . . .
C1 C 0.5419(4) 0.2030(14) 0.6714(3) 0.0260(14) Uani 1 1 d . . . . .
C2 C 0.5389(4) 0.4179(14) 0.6282(3) 0.0259(14) Uani 1 1 d . . . . .
H2 H 0.6035 0.5016 0.6189 0.031 Uiso 1 1 calc R U . . .
C8 C 0.7545(4) 0.1558(15) 0.6305(3) 0.0284(14) Uani 1 1 d . . . . .
C4 C 0.3697(4) 0.4169(15) 0.6090(3) 0.0294(15) Uani 1 1 d . . . . .
C10 C 0.8915(4) 0.4720(15) 0.6416(3) 0.0287(15) Uani 1 1 d . . . . .
C6 C 0.4584(5) 0.0921(15) 0.6838(3) 0.0300(15) Uani 1 1 d . . . . .
H6 H 0.4615 -0.0772 0.7178 0.036 Uiso 1 1 calc R U . . .
C3 C 0.4518(4) 0.5261(15) 0.5967(3) 0.0301(15) Uani 1 1 d . . . . .
H3 H 0.4482 0.6951 0.5626 0.036 Uiso 1 1 calc R U . . .
C9 C 0.8257(4) 0.2840(14) 0.6069(3) 0.0263(14) Uani 1 1 d . . . . .
H9 H 0.8285 0.2354 0.5624 0.032 Uiso 1 1 calc R U . . .
C16 C 0.2788(5) 0.5450(17) 0.5783(3) 0.0316(15) Uani 1 1 d . . . . .
C13 C 0.6824(5) -0.0803(16) 0.5400(3) 0.0322(15) Uani 1 1 d . . . . .
H13A H 0.6792 0.1416 0.5179 0.048 Uiso 1 1 calc R U . . .
H13B H 0.6196 -0.2145 0.5202 0.048 Uiso 1 1 calc R U . . .
H13C H 0.7453 -0.2048 0.5356 0.048 Uiso 1 1 calc R U . . .
C15 C 0.8784(5) 0.6606(17) 0.8136(3) 0.0342(16) Uani 1 1 d . . . . .
H15A H 0.8775 0.8874 0.7936 0.051 Uiso 1 1 calc R U . . .
H15B H 0.9484 0.5585 0.8193 0.051 Uiso 1 1 calc R U . . .
H15C H 0.8618 0.6832 0.8561 0.051 Uiso 1 1 calc R U . . .
C5 C 0.3726(4) 0.2004(15) 0.6523(3) 0.0282(15) Uani 1 1 d . . . . .
H5 H 0.3078 0.1167 0.6614 0.034 Uiso 1 1 calc R U . . .
C14 C 0.9727(5) 0.5458(18) 0.5664(3) 0.0380(17) Uani 1 1 d . . . . .
H14A H 0.9086 0.6221 0.5353 0.057 Uiso 1 1 calc R U . . .
H14B H 0.9823 0.2992 0.5610 0.057 Uiso 1 1 calc R U . . .
H14C H 1.0334 0.6698 0.5584 0.057 Uiso 1 1 calc R U . . .

loop_
_atom_site_aniso_label
_atom_site_aniso_U_11
_atom_site_aniso_U_22
_atom_site_aniso_U_33
_atom_site_aniso_U_23
_atom_site_aniso_U_13
_atom_site_aniso_U_12
Se1 0.0232(4) 0.0282(4) 0.0355(5) 0.0023(3) 0.0113(3) 0.0001(3)
O1 0.029(2) 0.032(3) 0.029(2) -0.0020(19) 0.0114(19) -0.0045(19)
O3 0.023(2) 0.035(3) 0.034(3) 0.000(2) 0.0070(18) -0.0020(19)
O2 0.023(2) 0.039(3) 0.043(3) -0.004(2) 0.013(2) -0.005(2)
N1 0.032(4) 0.051(4) 0.043(4) 0.004(3) 0.009(3) -0.004(3)
C12 0.029(3) 0.022(3) 0.027(3) 0.004(3) 0.009(3) 0.004(3)
C7 0.020(3) 0.028(4) 0.034(4) 0.004(3) 0.009(3) 0.002(3)
C11 0.023(3) 0.022(3) 0.034(4) 0.002(3) 0.006(3) -0.002(3)
C1 0.030(4) 0.015(3) 0.034(4) -0.003(3) 0.009(3) -0.002(3)
C2 0.022(3) 0.021(3) 0.037(4) 0.000(3) 0.011(3) 0.002(3)
C8 0.023(3) 0.024(3) 0.037(4) -0.001(3) 0.006(3) -0.002(3)
C4 0.025(3) 0.028(4) 0.035(4) -0.012(3) 0.006(3) 0.000(3)
C10 0.023(3) 0.025(3) 0.039(4) 0.006(3) 0.010(3) 0.001(3)
C6 0.033(4) 0.024(4) 0.036(4) 0.001(3) 0.016(3) 0.002(3)
C3 0.026(3) 0.030(4) 0.035(4) 0.004(3) 0.009(3) 0.002(3)
C9 0.025(3) 0.017(3) 0.039(4) 0.000(3) 0.012(3) 0.002(3)
C16 0.026(4) 0.042(4) 0.028(4) 0.000(3) 0.009(3) -0.002(3)
C13 0.034(4) 0.031(4) 0.031(4) 0.000(3) 0.009(3) -0.001(3)
C15 0.024(4) 0.034(4) 0.042(4) -0.006(3) 0.004(3) -0.003(3)
C5 0.017(3) 0.028(4) 0.040(4) -0.005(3) 0.009(3) -0.004(3)
C14 0.033(4) 0.051(5) 0.032(4) -0.001(3) 0.014(3) -0.007(3)

loop_
_atom_type_symbol
_atom_type_description
_atom_type_scat_dispersion_real
_atom_type_scat_dispersion_imag
_atom_type_scat_source
C C 0.0181 0.0091 'International Tables Vol C Tables 4.2.6.8 and 6.1.1.4'
H H 0.0000 0.0000 'International Tables Vol C Tables 4.2.6.8 and 6.1.1.4'
N N 0.0311 0.0180 'International Tables Vol C Tables 4.2.6.8 and 6.1.1.4'
O O 0.0492 0.0322 'International Tables Vol C Tables 4.2.6.8 and 6.1.1.4'
Se Se -0.7943 1.1372 'International Tables Vol C Tables 4.2.6.8 and 6.1.1.4'

loop_
_geom_angle_atom_site_label_1
_geom_angle_atom_site_label_2
_geom_angle_atom_site_label_3
_geom_angle
_geom_angle_site_symmetry_1
_geom_angle_site_symmetry_3
_geom_angle_publ_flag
C1 Se1 C7 102.0(3) . . ?
C8 O1 C13 118.1(5) . . ?
C12 O3 C15 118.8(5) . . ?
C10 O2 C14 117.1(5) . . ?
O3 C12 C7 117.5(5) . . ?
O3 C12 C11 122.9(6) . . ?
C7 C12 C11 119.6(6) . . ?
C12 C7 Se1 119.2(5) . . ?
C12 C7 C8 120.6(6) . . ?
C8 C7 Se1 120.1(5) . . ?
C12 C11 H11 120.5 . . ?
C10 C11 C12 118.9(6) . . ?
C10 C11 H11 120.5 . . ?
C2 C1 Se1 124.2(5) . . ?
C2 C1 C6 120.8(6) . . ?
C6 C1 Se1 115.0(5) . . ?
C1 C2 H2 120.4 . . ?
C1 C2 C3 119.2(6) . . ?
C3 C2 H2 120.4 . . ?
O1 C8 C7 116.7(5) . . ?
O1 C8 C9 122.9(6) . . ?
C7 C8 C9 120.3(6) . . ?
C3 C4 C16 119.6(6) . . ?
C5 C4 C3 121.1(6) . . ?
C5 C4 C16 119.3(6) . . ?
O2 C10 C11 113.3(6) . . ?
O2 C10 C9 124.5(6) . . ?
C9 C10 C11 122.2(6) . . ?
C1 C6 H6 120.2 . . ?
C5 C6 C1 119.6(6) . . ?
C5 C6 H6 120.2 . . ?
C2 C3 H3 120.1 . . ?
C4 C3 C2 119.8(6) . . ?
C4 C3 H3 120.1 . . ?
C8 C9 H9 120.8 . . ?
C10 C9 C8 118.4(6) . . ?
C10 C9 H9 120.8 . . ?
N1 C16 C4 177.7(8) . . ?
O1 C13 H13A 109.5 . . ?
O1 C13 H13B 109.5 . . ?
O1 C13 H13C 109.5 . . ?
H13A C13 H13B 109.5 . . ?
H13A C13 H13C 109.5 . . ?
H13B C13 H13C 109.5 . . ?
O3 C15 H15A 109.5 . . ?
O3 C15 H15B 109.5 . . ?
O3 C15 H15C 109.5 . . ?
H15A C15 H15B 109.5 . . ?
H15A C15 H15C 109.5 . . ?
H15B C15 H15C 109.5 . . ?
C4 C5 H5 120.2 . . ?
C6 C5 C4 119.6(6) . . ?
C6 C5 H5 120.2 . . ?
O2 C14 H14A 109.5 . . ?
O2 C14 H14B 109.5 . . ?
O2 C14 H14C 109.5 . . ?
H14A C14 H14B 109.5 . . ?
H14A C14 H14C 109.5 . . ?
H14B C14 H14C 109.5 . . ?

loop_
_geom_bond_atom_site_label_1
_geom_bond_atom_site_label_2
_geom_bond_distance
_geom_bond_site_symmetry_2
_geom_bond_publ_flag
Se1 C7 1.920(6) . ?
Se1 C1 1.915(6) . ?
O1 C8 1.355(8) . ?
O1 C13 1.422(8) . ?
O3 C12 1.358(8) . ?
O3 C15 1.430(8) . ?
O2 C10 1.365(8) . ?
O2 C14 1.439(8) . ?
N1 C16 1.138(9) . ?
C12 C7 1.383(9) . ?
C12 C11 1.412(9) . ?
C7 C8 1.392(9) . ?
C11 H11 1.0850 . ?
C11 C10 1.394(9) . ?
C1 C2 1.381(9) . ?
C1 C6 1.410(9) . ?
C2 H2 1.0850 . ?
C2 C3 1.395(9) . ?
C8 C9 1.413(9) . ?
C4 C3 1.389(9) . ?
C4 C16 1.463(10) . ?
C4 C5 1.387(10) . ?
C10 C9 1.375(9) . ?
C6 H6 1.0850 . ?
C6 C5 1.379(9) . ?
C3 H3 1.0850 . ?
C9 H9 1.0850 . ?
C13 H13A 1.0950 . ?
C13 H13B 1.0950 . ?
C13 H13C 1.0950 . ?
C15 H15A 1.0950 . ?
C15 H15B 1.0950 . ?
C15 H15C 1.0950 . ?
C5 H5 1.0850 . ?
C14 H14A 1.0950 . ?
C14 H14B 1.0950 . ?
C14 H14C 1.0950 . ?

loop_
_geom_torsion_atom_site_label_1
_geom_torsion_atom_site_label_2
_geom_torsion_atom_site_label_3
_geom_torsion_atom_site_label_4
_geom_torsion
_geom_torsion_site_symmetry_1
_geom_torsion_site_symmetry_2
_geom_torsion_site_symmetry_3
_geom_torsion_site_symmetry_4
_geom_torsion_publ_flag
Se1 C7 C8 O1 3.8(8) . . . . ?
Se1 C7 C8 C9 -177.9(5) . . . . ?
Se1 C1 C2 C3 -178.3(5) . . . . ?
Se1 C1 C6 C5 178.4(5) . . . . ?
O1 C8 C9 C10 -179.9(6) . . . . ?
O3 C12 C7 Se1 -3.6(8) . . . . ?
O3 C12 C7 C8 -178.8(6) . . . . ?
O3 C12 C11 C10 -179.3(6) . . . . ?
O2 C10 C9 C8 178.8(6) . . . . ?
C12 C7 C8 O1 178.9(6) . . . . ?
C12 C7 C8 C9 -2.8(10) . . . . ?
C12 C11 C10 O2 -179.9(5) . . . . ?
C12 C11 C10 C9 -1.0(10) . . . . ?
C7 C12 C11 C10 0.1(9) . . . . ?
C7 C8 C9 C10 1.9(9) . . . . ?
C11 C12 C7 Se1 176.9(5) . . . . ?
C11 C12 C7 C8 1.8(9) . . . . ?
C11 C10 C9 C8 0.0(9) . . . . ?
C1 C2 C3 C4 0.0(10) . . . . ?
C1 C6 C5 C4 0.0(10) . . . . ?
C2 C1 C6 C5 -0.1(10) . . . . ?
C6 C1 C2 C3 0.2(9) . . . . ?
C3 C4 C5 C6 0.2(10) . . . . ?
C16 C4 C3 C2 176.2(6) . . . . ?
C16 C4 C5 C6 -176.2(6) . . . . ?
C13 O1 C8 C7 172.7(6) . . . . ?
C13 O1 C8 C9 -5.6(9) . . . . ?
C15 O3 C12 C7 -179.8(6) . . . . ?
C15 O3 C12 C11 -0.3(9) . . . . ?
C5 C4 C3 C2 -0.2(10) . . . . ?
C14 O2 C10 C11 179.0(6) . . . . ?
C14 O2 C10 C9 0.1(9) . . . . ?
